data_1560609
loop_
_publ_author_name
'Wang, Kun'
'Li, Shuni'
'Jiang, Yucheng'
'Hu, Mancheng'
'Zhai, Quan-Guo'

_publ_section_title
;
 A pillar-layered metal-organic framework as luminescent sensor for
 selective and reversible response of chloroform
;
_journal_name_full 'Journal of Solid State Chemistry'
_journal_page_first 39
_journal_page_last 42
_journal_paper_doi 10.1016/j.jssc.2016.12.023
_journal_volume 247
_journal_year 2017
_chemical_formula_sum 'C36 H17 O24 Zn4'
_chemical_formula_weight 1094.98
_space_group_IT_number 26
_space_group_name_Hall 'P 2c -2'
_space_group_name_H-M_alt 'P m c 21'
_symmetry_cell_setting orthorhombic
_symmetry_space_group_name_H-M 'P m c 21'
_atom_sites_solution_hydrogens geom
_atom_sites_solution_primary direct
_atom_sites_solution_secondary difmap
_cell_angle_alpha 90.00
_cell_angle_beta 90.00
_cell_angle_gamma 90.00
_cell_formula_units_Z 4
_cell_length_a 18.3101(18)
_cell_length_b 33.500(2)
_cell_length_c 16.7230(15)
_cell_measurement_reflns_used 5357
_cell_measurement_temperature 298(2)
_cell_measurement_theta_max 26.104
_cell_measurement_theta_min 2.444
_cell_volume 10257.7(15)
_computing_cell_refinement 'Bruker SMART'
_computing_data_collection 'Bruker SMART'
_computing_data_reduction 'Bruker SHELXTL'
_computing_molecular_graphics 'Bruker SHELXTL'
_computing_publication_material 'Bruker SHELXTL'
_computing_structure_refinement 'SHELXL-97 (Sheldrick, 1997)'
_computing_structure_solution 'SHELXS-97 (Sheldrick, 1990)'
_diffrn_ambient_temperature 298(2)
_diffrn_measured_fraction_theta_full 0.997
_diffrn_measured_fraction_theta_max 0.997
_diffrn_measurement_device_type 'CCD area detector'
_diffrn_measurement_method 'phi and omega scans'
_diffrn_radiation_monochromator graphite
_diffrn_radiation_source 'fine-focus sealed tube'
_diffrn_radiation_type MoK\a
_diffrn_radiation_wavelength 0.71073
_diffrn_reflns_av_R_equivalents 0.1064
_diffrn_reflns_av_sigmaI/netI 0.1826
_diffrn_reflns_limit_h_max 21
_diffrn_reflns_limit_h_min -21
_diffrn_reflns_limit_k_max 26
_diffrn_reflns_limit_k_min -39
_diffrn_reflns_limit_l_max 18
_diffrn_reflns_limit_l_min -19
_diffrn_reflns_number 51629
_diffrn_reflns_theta_full 25.02
_diffrn_reflns_theta_max 25.02
_diffrn_reflns_theta_min 2.43
_exptl_absorpt_coefficient_mu 0.961
_exptl_absorpt_correction_T_max 0.8537
_exptl_absorpt_correction_T_min 0.7485
_exptl_absorpt_correction_type multi-scan
_exptl_absorpt_process_details sadabs
_exptl_crystal_density_diffrn 0.709
_exptl_crystal_density_method 'not measured'
_exptl_crystal_F_000 2180
_exptl_crystal_size_max 0.32
_exptl_crystal_size_mid 0.30
_exptl_crystal_size_min 0.17
_refine_diff_density_max 1.576
_refine_diff_density_min -0.545
_refine_diff_density_rms 0.123
_refine_ls_abs_structure_details 'Flack H D (1983), Acta Cryst. A39, 876-881'
_refine_ls_abs_structure_Flack 0.02(3)
_refine_ls_extinction_method none
_refine_ls_goodness_of_fit_ref 1.064
_refine_ls_hydrogen_treatment mixed
_refine_ls_matrix_type full
_refine_ls_number_parameters 584
_refine_ls_number_reflns 17969
_refine_ls_number_restraints 1
_refine_ls_restrained_S_all 1.064
_refine_ls_R_factor_all 0.1548
_refine_ls_R_factor_gt 0.0926
_refine_ls_shift/su_max 0.001
_refine_ls_shift/su_mean 0.000
_refine_ls_structure_factor_coef Fsqd
_refine_ls_weighting_details 'calc w=1/[\s^2^(Fo^2^)+(0.0987P)^2^+0.0000P] where P=(Fo^2^+2Fc^2^)/3'
_refine_ls_weighting_scheme calc
_refine_ls_wR_factor_gt 0.2425
_refine_ls_wR_factor_ref 0.2548
_reflns_number_gt 7370
_reflns_number_total 17969
_reflns_threshold_expression >2sigma(I)
_cod_data_source_file JSSC-2017-247-39.cif
_cod_data_source_block SNNU-1
_cod_depositor_comments
;
The following automatic conversions were performed:

data item '_symmetry_cell_setting' value 'Orthorhombic' was changed
to 'orthorhombic' in accordance with the built-in table derived from
the CIF Core dictionary named 'cif_core.dic' version 2.4.5 last
updated on 2014-11-21.

Automatic conversion script
Id: cif_fix_values 8369 2020-08-20 11:38:08Z andrius 
;
_cod_original_cell_volume 10257.8(16)
_cod_original_sg_symbol_H-M Pmc21
_cod_database_code 1560609

loop_
_symmetry_equiv_pos_as_xyz
'x, y, z'
'-x, -y, z+1/2'
'-x, y, z'
'x, -y, z+1/2'

loop_
_atom_site_label
_atom_site_type_symbol
_atom_site_fract_x
_atom_site_fract_y
_atom_site_fract_z
_atom_site_U_iso_or_equiv
_atom_site_adp_type
_atom_site_occupancy
_atom_site_symmetry_multiplicity
_atom_site_calc_flag
_atom_site_refinement_flags
_atom_site_disorder_assembly
_atom_site_disorder_group
Zn1 Zn 0.16515(8) 0.33557(4) 0.29845(8) 0.0560(4) Uani 1 1 d . . .
Zn2 Zn 0.33325(8) 0.18670(4) 0.61590(8) 0.0506(4) Uani 1 1 d . . .
Zn3 Zn 0.33261(9) 0.42158(4) 0.03494(8) 0.0567(4) Uani 1 1 d . . .
Zn4 Zn 0.16598(9) 0.06534(4) 0.81475(7) 0.0599(5) Uani 1 1 d . . .
O1 O 0.1877(5) 0.2791(2) 0.3184(5) 0.079(3) Uani 1 1 d . . .
O2 O 0.1646(6) 0.2618(3) 0.1910(6) 0.089(3) Uani 1 1 d . . .
O3 O 0.2884(6) 0.1888(3) 0.5100(5) 0.076(3) Uani 1 1 d . . .
O4 O 0.3174(6) 0.1271(3) 0.4812(5) 0.093(4) Uani 1 1 d . . .
O5 O 0.1895(7) 0.1247(3) -0.0531(5) 0.102(4) Uani 1 1 d . . .
O6 O 0.1831(5) 0.0589(3) -0.0721(5) 0.077(3) Uani 1 1 d . . .
O7 O 0.1617(6) -0.0319(3) 0.1588(5) 0.089(3) Uani 1 1 d . . .
O8 O 0.1815(5) -0.0094(2) 0.2794(5) 0.072(3) Uani 1 1 d . . .
O9 O 0.1911(6) 0.3546(3) 0.4027(5) 0.080(3) Uani 1 1 d . . .
O10 O 0.1723(7) 0.4167(3) 0.3666(8) 0.125(5) Uani 1 1 d . . .
O11 O 0.2906(5) 0.5249(2) 0.5222(5) 0.065(3) Uani 1 1 d . . .
O12 O 0.3292(6) 0.5133(3) 0.6437(5) 0.090(3) Uani 1 1 d . . .
O13 O 0.3083(6) 0.2393(2) 0.6459(5) 0.078(3) Uani 1 1 d . . .
O14 O 0.3453(6) 0.2298(3) 0.7740(6) 0.092(3) Uani 1 1 d . . .
O15 O 0.3086(5) 0.4008(3) 0.9287(5) 0.069(3) Uani 1 1 d . . .
O16 O 0.3481(7) 0.3443(3) 0.9665(6) 0.105(4) Uani 1 1 d . . .
O17 O 0.2265(7) 0.3599(3) 0.2178(8) 0.112(4) Uani 1 1 d . . .
O18 O 0.2931(8) 0.3922(4) 0.1268(8) 0.127(4) Uani 1 1 d . . .
O19 O 0.0617(6) 0.3432(3) 0.2732(6) 0.101(4) Uani 1 1 d . . .
O20 O 0.4401(7) 0.4299(4) 0.0357(9) 0.131(5) Uani 1 1 d . . .
O21 O 0.3029(7) 0.1434(3) 0.6843(6) 0.099(3) Uani 1 1 d . . .
O22 O 0.2445(7) 0.0994(3) 0.7594(6) 0.118(4) Uani 1 1 d . . .
O23 O 0.4384(6) 0.1834(3) 0.5969(7) 0.102(4) Uani 1 1 d . . .
O24 O 0.0625(6) 0.0790(3) 0.8007(7) 0.102(3) Uani 1 1 d . . .
C1 C 0.1813(9) 0.2554(4) 0.2520(10) 0.077(5) Uani 1 1 d . . .
C2 C 0.2874(10) 0.1591(5) 0.4664(8) 0.074(5) Uani 1 1 d . . .
C3 C 0.2065(8) 0.2125(4) 0.2853(7) 0.067(4) Uani 1 1 d . . .
C4 C 0.2320(8) 0.2048(4) 0.3611(7) 0.068(4) Uani 1 1 d . . .
H4 H 0.2327 0.2249 0.3996 0.081 Uiso 1 1 calc R . .
C5 C 0.2564(8) 0.1672(4) 0.3793(7) 0.065(4) Uani 1 1 d . . .
C6 C 0.2500(8) 0.1340(4) 0.3293(7) 0.067(4) Uani 1 1 d . . .
H6 H 0.2652 0.1087 0.3454 0.080 Uiso 1 1 calc R . .
C7 C 0.2187(8) 0.1407(4) 0.2518(7) 0.064(4) Uani 1 1 d . . .
C8 C 0.1954(8) 0.1799(4) 0.2315(8) 0.070(4) Uani 1 1 d . . .
H8 H 0.1726 0.1844 0.1825 0.084 Uiso 1 1 calc R . .
C9 C 0.1869(8) 0.0889(4) -0.0282(7) 0.065(4) Uani 1 1 d . . .
C10 C 0.1717(7) -0.0051(3) 0.2020(7) 0.051(3) Uani 1 1 d . . .
C11 C 0.1948(8) 0.0820(3) 0.0575(7) 0.062(4) Uani 1 1 d . . .
C12 C 0.1863(7) 0.0437(4) 0.0921(7) 0.064(4) Uani 1 1 d . . .
H12 H 0.1794 0.0222 0.0578 0.077 Uiso 1 1 calc R . .
C13 C 0.1873(7) 0.0361(3) 0.1726(6) 0.056(4) Uani 1 1 d . . .
C14 C 0.1987(8) 0.0682(3) 0.2257(7) 0.065(4) Uani 1 1 d . . .
H14 H 0.1989 0.0638 0.2806 0.078 Uiso 1 1 calc R . .
C15 C 0.2103(8) 0.1082(3) 0.1945(7) 0.064(4) Uani 1 1 d . . .
C16 C 0.2052(8) 0.1135(3) 0.1134(7) 0.065(4) Uani 1 1 d . . .
H16 H 0.2088 0.1394 0.0936 0.077 Uiso 1 1 calc R . .
C17 C 0.1982(10) 0.3906(5) 0.4158(8) 0.074(5) Uani 1 1 d . . .
H17 H 0.2470 0.3915 0.3918 0.089 Uiso 1 1 calc R . .
C18 C 0.3006(9) 0.5027(4) 0.5801(9) 0.075(4) Uani 1 1 d . . .
C19 C 0.2249(8) 0.4056(4) 0.4946(7) 0.060(4) Uani 1 1 d . . .
C20 C 0.2445(7) 0.4462(3) 0.5036(7) 0.062(4) Uani 1 1 d . . .
H20 H 0.2361 0.4644 0.4626 0.074 Uiso 1 1 calc R . .
C21 C 0.2744(8) 0.4575(4) 0.5701(7) 0.066(4) Uani 1 1 d . . .
C22 C 0.2881(8) 0.4302(3) 0.6343(7) 0.064(4) Uani 1 1 d . . .
H22 H 0.3089 0.4392 0.6817 0.077 Uiso 1 1 calc R . .
C23 C 0.2707(8) 0.3920(3) 0.6253(8) 0.065(4) Uani 1 1 d . . .
C24 C 0.2412(8) 0.3796(4) 0.5509(7) 0.063(4) Uani 1 1 d . . .
H24 H 0.2332 0.3525 0.5416 0.076 Uiso 1 1 calc R . .
C25 C 0.3278(9) 0.2505(4) 0.7239(9) 0.073(4) Uani 1 1 d . . .
C26 C 0.3261(9) 0.3643(5) 0.9148(9) 0.075(4) Uani 1 1 d . . .
C27 C 0.3120(8) 0.2928(3) 0.7400(7) 0.065(4) Uani 1 1 d . . .
C28 C 0.3202(7) 0.3077(4) 0.8140(8) 0.070(4) Uani 1 1 d . . .
H28 H 0.3316 0.2901 0.8553 0.084 Uiso 1 1 calc R . .
C29 C 0.3122(8) 0.3500(4) 0.8331(7) 0.065(4) Uani 1 1 d . . .
C30 C 0.2945(8) 0.3756(3) 0.7675(7) 0.064(4) Uani 1 1 d . . .
H30 H 0.2863 0.4025 0.7784 0.077 Uiso 1 1 calc R . .
C31 C 0.2887(8) 0.3633(3) 0.6899(7) 0.056(4) Uani 1 1 d . . .
C32 C 0.2916(8) 0.3225(3) 0.6767(7) 0.065(4) Uani 1 1 d . . .
H32 H 0.2802 0.3131 0.6259 0.078 Uiso 1 1 calc R . .
C33 C 0.2443(12) 0.3738(6) 0.1575(12) 0.104(6) Uani 1 1 d . . .
H33 H 0.2082 0.3690 0.1196 0.125 Uiso 1 1 calc R . .
C34 C 0.0000 0.3340(6) 0.3117(12) 0.072(6) Uani 1 2 d S . .
H34 H 0.0000 0.3220 0.3619 0.086 Uiso 1 2 calc SR . .
C35 C 0.5000 0.4185(8) 0.0313(17) 0.094(8) Uani 1 2 d S . .
H35 H 0.5000 0.3913 0.0208 0.113 Uiso 1 2 calc SR . .
C36 C 0.2389(12) 0.1313(5) 0.7152(10) 0.093(5) Uani 1 1 d . . .
H36 H 0.1950 0.1445 0.7060 0.112 Uiso 1 1 calc R . .
C37 C 0.5000 0.1874(7) 0.6221(18) 0.093(8) Uani 1 2 d S . .
H37 H 0.5000 0.1957 0.6751 0.112 Uiso 1 2 calc SR . .
C38 C 0.0000 0.0648(7) 0.8304(13) 0.093(8) Uani 1 2 d S . .
H38 H 0.0000 0.0456 0.8705 0.112 Uiso 1 2 calc SR . .

loop_
_atom_site_aniso_label
_atom_site_aniso_U_11
_atom_site_aniso_U_22
_atom_site_aniso_U_33
_atom_site_aniso_U_23
_atom_site_aniso_U_13
_atom_site_aniso_U_12
Zn1 0.0789(11) 0.0466(8) 0.0426(9) 0.0033(7) -0.0038(10) -0.0039(8)
Zn2 0.0719(10) 0.0388(8) 0.0410(8) 0.0029(6) -0.0081(10) -0.0030(8)
Zn3 0.0874(12) 0.0417(8) 0.0410(8) -0.0019(7) -0.0032(10) 0.0011(8)
Zn4 0.1040(13) 0.0452(8) 0.0307(8) 0.0023(6) -0.0001(10) -0.0033(9)
O1 0.128(8) 0.050(5) 0.060(6) 0.005(5) -0.023(6) 0.014(5)
O2 0.153(10) 0.066(6) 0.048(6) -0.007(5) -0.037(7) 0.018(6)
O3 0.126(8) 0.063(6) 0.040(6) -0.001(5) -0.008(5) -0.008(6)
O4 0.159(11) 0.071(8) 0.048(6) -0.006(5) -0.031(6) 0.038(7)
O5 0.221(13) 0.049(6) 0.034(5) 0.018(4) 0.014(6) 0.017(7)
O6 0.147(9) 0.061(6) 0.022(4) 0.001(4) 0.003(5) -0.007(6)
O7 0.166(10) 0.053(6) 0.047(5) 0.009(5) -0.024(6) -0.021(7)
O8 0.117(8) 0.040(5) 0.059(6) -0.010(4) -0.007(5) 0.009(5)
O9 0.125(9) 0.061(7) 0.053(6) 0.001(5) -0.014(6) -0.006(6)
O10 0.187(13) 0.060(7) 0.128(10) -0.040(7) -0.044(9) 0.008(8)
O11 0.106(7) 0.046(5) 0.043(5) 0.021(4) -0.024(5) -0.019(5)
O12 0.171(10) 0.062(6) 0.037(5) -0.003(4) -0.033(6) -0.028(6)
O13 0.125(8) 0.049(6) 0.061(6) -0.005(5) -0.019(5) -0.003(6)
O14 0.139(9) 0.071(7) 0.064(7) -0.004(5) -0.044(6) 0.008(6)
O15 0.128(8) 0.039(5) 0.041(5) -0.003(4) 0.005(5) 0.012(5)
O16 0.189(12) 0.085(8) 0.041(6) -0.015(5) -0.024(7) 0.024(8)
O17 0.159(12) 0.087(9) 0.091(9) 0.015(7) -0.003(9) -0.001(8)
O18 0.159(12) 0.092(9) 0.129(11) 0.019(8) 0.056(10) 0.003(9)
O19 0.137(10) 0.086(8) 0.080(8) 0.003(6) -0.017(7) 0.004(7)
O20 0.132(13) 0.119(9) 0.143(11) -0.031(9) 0.043(11) 0.046(9)
O21 0.146(10) 0.085(8) 0.065(7) 0.003(6) 0.006(7) -0.013(8)
O22 0.187(12) 0.091(8) 0.077(8) 0.007(7) -0.003(8) -0.037(9)
O23 0.120(11) 0.109(9) 0.077(8) -0.006(6) -0.010(8) -0.001(8)
O24 0.136(10) 0.104(8) 0.066(7) 0.019(6) -0.007(7) -0.013(7)
C1 0.122(14) 0.050(9) 0.058(10) -0.005(8) -0.007(10) 0.003(9)
C2 0.128(15) 0.050(10) 0.044(9) -0.004(7) -0.005(9) -0.003(10)
C3 0.115(11) 0.038(8) 0.049(8) -0.012(6) -0.008(8) -0.008(8)
C4 0.115(13) 0.040(8) 0.049(8) -0.010(6) -0.015(8) 0.000(8)
C5 0.107(12) 0.043(8) 0.044(7) -0.005(6) -0.016(8) 0.000(8)
C6 0.114(12) 0.047(8) 0.040(8) -0.004(6) -0.010(7) 0.000(8)
C7 0.109(12) 0.046(9) 0.038(8) -0.014(6) -0.002(8) 0.000(8)
C8 0.119(12) 0.042(8) 0.050(8) -0.003(6) -0.021(8) 0.005(8)
C9 0.136(13) 0.030(7) 0.029(7) 0.000(6) 0.011(7) 0.003(8)
C10 0.097(11) 0.029(6) 0.028(7) 0.000(5) -0.002(7) -0.005(7)
C11 0.111(11) 0.037(7) 0.038(7) -0.006(6) -0.003(7) 0.014(8)
C12 0.119(12) 0.037(7) 0.037(7) -0.009(6) -0.005(7) 0.001(8)
C13 0.109(11) 0.028(6) 0.031(7) 0.002(5) -0.009(7) 0.005(7)
C14 0.116(12) 0.041(8) 0.038(7) -0.001(6) -0.007(7) 0.013(8)
C15 0.112(12) 0.035(7) 0.046(8) -0.004(6) -0.002(8) 0.000(8)
C16 0.124(11) 0.035(7) 0.035(7) 0.001(6) -0.004(8) 0.002(7)
C17 0.125(14) 0.044(10) 0.053(9) 0.007(8) -0.003(9) 0.001(10)
C18 0.114(13) 0.049(9) 0.062(10) 0.001(8) -0.006(9) -0.024(9)
C19 0.106(11) 0.039(8) 0.034(7) -0.003(6) 0.001(7) -0.006(8)
C20 0.107(12) 0.038(7) 0.040(7) 0.004(6) -0.011(8) -0.001(8)
C21 0.114(13) 0.036(7) 0.046(8) 0.008(6) -0.005(8) -0.006(8)
C22 0.113(12) 0.040(8) 0.041(8) -0.010(6) -0.004(8) -0.015(8)
C23 0.113(12) 0.032(7) 0.049(8) 0.006(6) 0.005(9) -0.002(7)
C24 0.104(12) 0.040(7) 0.046(9) 0.003(6) 0.001(8) 0.004(8)
C25 0.117(13) 0.049(9) 0.053(9) 0.009(7) -0.009(9) 0.003(9)
C26 0.118(13) 0.058(10) 0.049(9) -0.001(8) -0.012(9) 0.021(10)
C27 0.118(12) 0.035(7) 0.041(8) -0.007(6) -0.014(8) 0.010(8)
C28 0.116(11) 0.043(7) 0.050(8) 0.002(7) -0.008(8) 0.002(8)
C29 0.113(12) 0.041(7) 0.041(8) -0.013(6) -0.004(7) 0.011(8)
C30 0.114(12) 0.028(7) 0.051(9) 0.005(6) 0.000(8) 0.005(7)
C31 0.102(11) 0.033(7) 0.033(7) 0.006(6) -0.002(7) 0.008(7)
C32 0.112(12) 0.042(8) 0.040(7) 0.007(6) -0.013(8) -0.002(8)
C33 0.135(18) 0.100(14) 0.078(13) 0.032(11) 0.007(12) -0.024(13)
C34 0.102(19) 0.084(14) 0.030(11) 0.022(10) 0.000 0.000
C35 0.10(2) 0.09(2) 0.094(18) -0.030(15) 0.000 0.000
C36 0.123(16) 0.079(12) 0.077(12) 0.021(9) -0.003(11) 0.003(12)
C37 0.11(2) 0.108(19) 0.061(17) -0.009(13) 0.000 0.000
C38 0.14(3) 0.082(17) 0.058(16) 0.019(12) 0.000 0.000

loop_
_atom_type_symbol
_atom_type_description
_atom_type_scat_dispersion_real
_atom_type_scat_dispersion_imag
_atom_type_scat_source
C C 0.0033 0.0016 'International Tables Vol C Tables 4.2.6.8 and 6.1.1.4'
H H 0.0000 0.0000 'International Tables Vol C Tables 4.2.6.8 and 6.1.1.4'
O O 0.0106 0.0060 'International Tables Vol C Tables 4.2.6.8 and 6.1.1.4'
Zn Zn 0.2839 1.4301 'International Tables Vol C Tables 4.2.6.8 and 6.1.1.4'

loop_
_geom_angle_atom_site_label_1
_geom_angle_atom_site_label_2
_geom_angle_atom_site_label_3
_geom_angle
_geom_angle_site_symmetry_1
_geom_angle_site_symmetry_3
O9 Zn1 O17 110.5(5) . .
O9 Zn1 O19 113.2(4) . .
O17 Zn1 O19 110.9(5) . .
O9 Zn1 O1 96.5(4) . .
O17 Zn1 O1 113.7(5) . .
O19 Zn1 O1 111.4(4) . .
O13 Zn2 O21 118.3(4) . .
O13 Zn2 O3 96.0(4) . .
O21 Zn2 O3 116.3(4) . .
O13 Zn2 O23 109.5(5) . .
O21 Zn2 O23 109.8(5) . .
O3 Zn2 O23 105.6(5) . .
O15 Zn3 O11 97.9(3) 1_554 4_564
O15 Zn3 O18 116.7(5) 1_554 .
O11 Zn3 O18 113.5(4) 4_564 .
O15 Zn3 O20 106.1(5) 1_554 .
O11 Zn3 O20 105.1(5) 4_564 .
O18 Zn3 O20 115.5(6) . .
O6 Zn4 O24 107.5(4) 1_556 .
O6 Zn4 O8 99.4(4) 1_556 4
O24 Zn4 O8 108.8(4) . 4
O6 Zn4 O22 113.0(4) 1_556 .
O24 Zn4 O22 119.4(5) . .
O8 Zn4 O22 106.8(4) 4 .
C1 O1 Zn1 113.7(8) . .
C2 O3 Zn2 120.9(10) . .
C9 O6 Zn4 119.7(8) . 1_554
C10 O8 Zn4 112.1(7) . 4_554
C17 O9 Zn1 120.8(9) . .
C18 O11 Zn3 114.0(8) . 4_565
C25 O13 Zn2 115.8(8) . .
C26 O15 Zn3 116.4(8) . 1_556
C33 O17 Zn1 160.0(16) . .
C33 O18 Zn3 150.0(15) . .
C34 O19 Zn1 133.2(9) . .
C35 O20 Zn3 152.5(18) . .
C36 O21 Zn2 135.0(11) . .
C36 O22 Zn4 131.0(14) . .
C37 O23 Zn2 148.7(17) . .
C38 O24 Zn4 134.4(11) . .
O2 C1 O1 132.3(14) . .
O2 C1 C3 125.4(13) . .
O1 C1 C3 102.3(12) . .
O4 C2 O3 125.2(14) . .
O4 C2 C5 119.6(12) . .
O3 C2 C5 114.2(13) . .
C4 C3 C8 119.0(12) . .
C4 C3 C1 125.7(11) . .
C8 C3 C1 115.1(12) . .
C5 C4 C3 119.1(11) . .
C5 C4 H4 120.4 . .
C3 C4 H4 120.4 . .
C4 C5 C6 124.9(12) . .
C4 C5 C2 118.5(11) . .
C6 C5 C2 116.3(11) . .
C5 C6 C7 116.7(11) . .
C5 C6 H6 121.7 . .
C7 C6 H6 121.7 . .
C8 C7 C6 118.7(11) . .
C8 C7 C15 120.0(11) . .
C6 C7 C15 121.2(11) . .
C7 C8 C3 120.8(12) . .
C7 C8 H8 119.6 . .
C3 C8 H8 119.6 . .
O6 C9 O5 124.8(11) . .
O6 C9 C11 117.1(11) . .
O5 C9 C11 117.9(11) . .
O7 C10 O8 123.3(11) . .
O7 C10 C13 122.4(11) . .
O8 C10 C13 113.5(10) . .
C12 C11 C16 114.7(10) . .
C12 C11 C9 122.4(10) . .
C16 C11 C9 122.7(11) . .
C13 C12 C11 124.7(11) . .
C13 C12 H12 117.6 . .
C11 C12 H12 117.6 . .
C12 C13 C14 118.6(10) . .
C12 C13 C10 119.5(10) . .
C14 C13 C10 121.8(10) . .
C13 C14 C15 120.0(11) . .
C13 C14 H14 120.0 . .
C15 C14 H14 120.0 . .
C16 C15 C14 117.7(11) . .
C16 C15 C7 124.1(11) . .
C14 C15 C7 117.9(11) . .
C15 C16 C11 124.2(11) . .
C15 C16 H16 117.9 . .
C11 C16 H16 117.9 . .
O9 C17 O10 120.7(14) . .
O9 C17 C19 121.3(13) . .
O10 C17 C19 117.1(13) . .
O9 C17 H17 93.0 . .
O10 C17 H17 93.0 . .
C19 C17 H17 93.0 . .
O11 C18 O12 124.3(13) . .
O11 C18 C21 116.5(12) . .
O12 C18 C21 119.2(13) . .
C24 C19 C20 120.2(12) . .
C24 C19 C17 118.8(12) . .
C20 C19 C17 120.0(11) . .
C21 C20 C19 118.7(11) . .
C21 C20 H20 120.7 . .
C19 C20 H20 120.7 . .
C20 C21 C22 122.0(12) . .
C20 C21 C18 119.6(11) . .
C22 C21 C18 118.3(12) . .
C23 C22 C21 119.2(12) . .
C23 C22 H22 120.4 . .
C21 C22 H22 120.4 . .
C22 C23 C24 118.3(11) . .
C22 C23 C31 119.3(12) . .
C24 C23 C31 122.2(10) . .
C19 C24 C23 121.2(11) . .
C19 C24 H24 119.4 . .
C23 C24 H24 119.4 . .
O14 C25 O13 126.4(13) . .
O14 C25 C27 120.7(14) . .
O13 C25 C27 112.2(11) . .
O16 C26 O15 120.0(14) . .
O16 C26 C29 124.2(14) . .
O15 C26 C29 115.7(13) . .
C28 C27 C25 120.3(12) . .
C28 C27 C32 115.6(11) . .
C25 C27 C32 124.0(11) . .
C27 C28 C29 123.4(11) . .
C27 C28 H28 118.3 . .
C29 C28 H28 118.3 . .
C30 C29 C28 116.0(10) . .
C30 C29 C26 123.8(11) . .
C28 C29 C26 120.1(12) . .
C31 C30 C29 124.4(11) . .
C31 C30 H30 117.8 . .
C29 C30 H30 117.8 . .
C30 C31 C32 116.5(10) . .
C30 C31 C23 120.9(11) . .
C32 C31 C23 122.1(11) . .
C31 C32 C27 123.5(11) . .
C31 C32 H32 118.3 . .
C27 C32 H32 118.3 . .
O17 C33 O18 142(2) . .
O17 C33 H33 109.0 . .
O18 C33 H33 109.0 . .
O19 C34 O19 115.5(16) . 3
O19 C34 H34 122.3 . .
O19 C34 H34 122.3 3 .
O20 C35 O20 141(3) 3_655 .
O20 C35 H35 109.5 3_655 .
O20 C35 H35 109.5 . .
O22 C36 O21 113.5(16) . .
O22 C36 H36 123.3 . .
O21 C36 H36 123.3 . .
O23 C37 O23 137(3) . 3_655
O23 C37 H37 111.4 . .
O23 C37 H37 111.4 3_655 .
O24 C38 O24 118(2) . 3
O24 C38 H38 121.0 . .
O24 C38 H38 121.0 3 .

loop_
_geom_bond_atom_site_label_1
_geom_bond_atom_site_label_2
_geom_bond_distance
_geom_bond_site_symmetry_2
Zn1 O9 1.916(9) .
Zn1 O17 1.935(14) .
Zn1 O19 1.956(11) .
Zn1 O1 1.965(8) .
Zn2 O13 1.888(9) .
Zn2 O21 1.928(11) .
Zn2 O3 1.953(8) .
Zn2 O23 1.954(12) .
Zn3 O15 1.959(8) 1_554
Zn3 O11 1.962(8) 4_564
Zn3 O18 1.963(13) .
Zn3 O20 1.988(13) .
Zn4 O6 1.931(8) 1_556
Zn4 O24 1.964(11) .
Zn4 O8 1.985(8) 4
Zn4 O22 2.055(12) .
O1 C1 1.369(16) .
O2 C1 1.086(15) .
O3 C2 1.234(14) .
O4 C2 1.229(16) .
O5 C9 1.271(13) .
O6 C9 1.247(13) .
O6 Zn4 1.931(8) 1_554
O7 C10 1.165(13) .
O8 C10 1.315(13) .
O8 Zn4 1.985(8) 4_554
O9 C17 1.235(15) .
O10 C17 1.291(16) .
O11 C18 1.236(15) .
O11 Zn3 1.962(8) 4_565
O12 C18 1.238(15) .
O13 C25 1.404(16) .
O14 C25 1.135(14) .
O15 C26 1.285(15) .
O15 Zn3 1.959(8) 1_556
O16 C26 1.165(15) .
O17 C33 1.156(18) .
O18 C33 1.202(19) .
O19 C34 1.337(13) .
O20 C35 1.164(12) .
O21 C36 1.342(19) .
O22 C36 1.305(17) .
O23 C37 1.211(14) .
O24 C38 1.334(13) .
C1 C3 1.609(18) .
C2 C5 1.586(18) .
C3 C4 1.376(16) .
C3 C8 1.430(16) .
C4 C5 1.371(16) .
C4 H4 0.9300 .
C5 C6 1.398(15) .
C6 C7 1.435(16) .
C6 H6 0.9300 .
C7 C8 1.422(16) .
C7 C15 1.458(15) .
C8 H8 0.9300 .
C9 C11 1.459(16) .
C10 C13 1.494(15) .
C11 C12 1.415(16) .
C11 C16 1.423(14) .
C12 C13 1.370(15) .
C12 H12 0.9300 .
C13 C14 1.410(15) .
C14 C15 1.453(15) .
C14 H14 0.9300 .
C15 C16 1.372(16) .
C16 H16 0.9300 .
C17 C19 1.492(17) .
C17 H17 0.9800 .
C18 C21 1.598(18) .
C19 C24 1.317(15) .
C19 C20 1.413(15) .
C20 C21 1.297(15) .
C20 H20 0.9300 .
C21 C22 1.430(16) .
C22 C23 1.328(14) .
C22 H22 0.9300 .
C23 C24 1.420(16) .
C23 C31 1.483(15) .
C24 H24 0.9300 .
C25 C27 1.471(17) .
C26 C29 1.470(17) .
C27 C28 1.343(16) .
C27 C32 1.501(16) .
C28 C29 1.461(16) .
C28 H28 0.9300 .
C29 C30 1.430(15) .
C30 C31 1.367(15) .
C30 H30 0.9300 .
C31 C32 1.385(15) .
C32 H32 0.9300 .
C33 H33 0.9300 .
C34 O19 1.337(13) 3
C34 H34 0.9300 .
C35 O20 1.164(12) 3_655
C35 H35 0.9300 .
C36 H36 0.9300 .
C37 O23 1.211(14) 3_655
C37 H37 0.9300 .
C38 O24 1.334(13) 3
C38 H38 0.9300 .

loop_
_geom_torsion_atom_site_label_1
_geom_torsion_atom_site_label_2
_geom_torsion_atom_site_label_3
_geom_torsion_atom_site_label_4
_geom_torsion
_geom_torsion_site_symmetry_1
_geom_torsion_site_symmetry_2
_geom_torsion_site_symmetry_3
_geom_torsion_site_symmetry_4
O9 Zn1 O1 C1 -174.6(10) . . . .
O17 Zn1 O1 C1 -58.8(11) . . . .
O19 Zn1 O1 C1 67.4(11) . . . .
O13 Zn2 O3 C2 -176.4(12) . . . .
O21 Zn2 O3 C2 -50.7(13) . . . .
O23 Zn2 O3 C2 71.3(13) . . . .
O17 Zn1 O9 C17 48.9(14) . . . .
O19 Zn1 O9 C17 -76.2(13) . . . .
O1 Zn1 O9 C17 167.2(13) . . . .
O21 Zn2 O13 C25 52.5(11) . . . .
O3 Zn2 O13 C25 176.8(10) . . . .
O23 Zn2 O13 C25 -74.2(10) . . . .
O9 Zn1 O17 C33 -145(4) . . . .
O19 Zn1 O17 C33 -18(4) . . . .
O1 Zn1 O17 C33 108(4) . . . .
O15 Zn3 O18 C33 -38(3) 1_554 . . .
O11 Zn3 O18 C33 74(3) 4_564 . . .
O20 Zn3 O18 C33 -164(3) . . . .
O9 Zn1 O19 C34 -51.1(16) . . . .
O17 Zn1 O19 C34 -175.9(15) . . . .
O1 Zn1 O19 C34 56.4(16) . . . .
O15 Zn3 O20 C35 -62(4) 1_554 . . .
O11 Zn3 O20 C35 -165(4) 4_564 . . .
O18 Zn3 O20 C35 69(4) . . . .
O13 Zn2 O21 C36 53.9(16) . . . .
O3 Zn2 O21 C36 -59.7(16) . . . .
O23 Zn2 O21 C36 -179.5(15) . . . .
O6 Zn4 O22 C36 -125.5(14) 1_556 . . .
O24 Zn4 O22 C36 2.4(15) . . . .
O8 Zn4 O22 C36 126.3(14) 4 . . .
O13 Zn2 O23 C37 59(3) . . . .
O21 Zn2 O23 C37 -73(3) . . . .
O3 Zn2 O23 C37 161(3) . . . .
O6 Zn4 O24 C38 -45.8(19) 1_556 . . .
O8 Zn4 O24 C38 61.0(19) 4 . . .
O22 Zn4 O24 C38 -176.1(17) . . . .
Zn1 O1 C1 O2 -2(3) . . . .
Zn1 O1 C1 C3 177.3(8) . . . .
Zn2 O3 C2 O4 -5(2) . . . .
Zn2 O3 C2 C5 -173.9(9) . . . .
O2 C1 C3 C4 175.7(18) . . . .
O1 C1 C3 C4 -4(2) . . . .
O2 C1 C3 C8 -9(2) . . . .
O1 C1 C3 C8 171.3(13) . . . .
C8 C3 C4 C5 10(2) . . . .
C1 C3 C4 C5 -175.4(13) . . . .
C3 C4 C5 C6 -8(2) . . . .
C3 C4 C5 C2 178.6(14) . . . .
O4 C2 C5 C4 -171.4(15) . . . .
O3 C2 C5 C4 -2(2) . . . .
O4 C2 C5 C6 14(2) . . . .
O3 C2 C5 C6 -176.2(14) . . . .
C4 C5 C6 C7 3(2) . . . .
C2 C5 C6 C7 177.1(13) . . . .
C5 C6 C7 C8 -1(2) . . . .
C5 C6 C7 C15 179.3(13) . . . .
C6 C7 C8 C3 3(2) . . . .
C15 C7 C8 C3 -176.9(13) . . . .
C4 C3 C8 C7 -8(2) . . . .
C1 C3 C8 C7 176.7(13) . . . .
Zn4 O6 C9 O5 -9(2) 1_554 . . .
Zn4 O6 C9 C11 175.8(10) 1_554 . . .
Zn4 O8 C10 O7 -6.6(19) 4_554 . . .
Zn4 O8 C10 C13 -176.5(8) 4_554 . . .
O6 C9 C11 C12 -11(2) . . . .
O5 C9 C11 C12 174.2(14) . . . .
O6 C9 C11 C16 175.2(14) . . . .
O5 C9 C11 C16 0(2) . . . .
C16 C11 C12 C13 0(2) . . . .
C9 C11 C12 C13 -174.6(14) . . . .
C11 C12 C13 C14 -1(2) . . . .
C11 C12 C13 C10 175.1(13) . . . .
O7 C10 C13 C12 4(2) . . . .
O8 C10 C13 C12 173.7(12) . . . .
O7 C10 C13 C14 179.5(14) . . . .
O8 C10 C13 C14 -10.5(19) . . . .
C12 C13 C14 C15 -1(2) . . . .
C10 C13 C14 C15 -177.0(13) . . . .
C13 C14 C15 C16 4(2) . . . .
C13 C14 C15 C7 177.4(13) . . . .
C8 C7 C15 C16 24(2) . . . .
C6 C7 C15 C16 -156.7(15) . . . .
C8 C7 C15 C14 -149.5(14) . . . .
C6 C7 C15 C14 30(2) . . . .
C14 C15 C16 C11 -5(2) . . . .
C7 C15 C16 C11 -178.1(14) . . . .
C12 C11 C16 C15 3(2) . . . .
C9 C11 C16 C15 177.7(15) . . . .
Zn1 O9 C17 O10 16(2) . . . .
Zn1 O9 C17 C19 -174.4(11) . . . .
Zn3 O11 C18 O12 6(2) 4_565 . . .
Zn3 O11 C18 C21 -174.4(10) 4_565 . . .
O9 C17 C19 C24 0(2) . . . .
O10 C17 C19 C24 169.7(15) . . . .
O9 C17 C19 C20 169.0(15) . . . .
O10 C17 C19 C20 -21(2) . . . .
C24 C19 C20 C21 -4(2) . . . .
C17 C19 C20 C21 -173.2(14) . . . .
C19 C20 C21 C22 0(2) . . . .
C19 C20 C21 C18 177.0(13) . . . .
O11 C18 C21 C20 0(2) . . . .
O12 C18 C21 C20 -179.9(15) . . . .
O11 C18 C21 C22 177.1(14) . . . .
O12 C18 C21 C22 -3(2) . . . .
C20 C21 C22 C23 1(2) . . . .
C18 C21 C22 C23 -176.0(13) . . . .
C21 C22 C23 C24 2(2) . . . .
C21 C22 C23 C31 176.5(13) . . . .
C20 C19 C24 C23 7(2) . . . .
C17 C19 C24 C23 176.4(14) . . . .
C22 C23 C24 C19 -6(2) . . . .
C31 C23 C24 C19 179.4(14) . . . .
Zn2 O13 C25 O14 -14(2) . . . .
Zn2 O13 C25 C27 175.2(9) . . . .
Zn3 O15 C26 O16 8(2) 1_556 . . .
Zn3 O15 C26 C29 -176.1(10) 1_556 . . .
O14 C25 C27 C28 2(2) . . . .
O13 C25 C27 C28 173.2(13) . . . .
O14 C25 C27 C32 177.4(15) . . . .
O13 C25 C27 C32 -11(2) . . . .
C25 C27 C28 C29 174.1(13) . . . .
C32 C27 C28 C29 -2(2) . . . .
C27 C28 C29 C30 0(2) . . . .
C27 C28 C29 C26 -176.6(14) . . . .
O16 C26 C29 C30 -171.5(17) . . . .
O15 C26 C29 C30 12(2) . . . .
O16 C26 C29 C28 5(3) . . . .
O15 C26 C29 C28 -171.2(12) . . . .
C28 C29 C30 C31 -4(2) . . . .
C26 C29 C30 C31 173.0(15) . . . .
C29 C30 C31 C32 8(2) . . . .
C29 C30 C31 C23 -179.4(14) . . . .
C22 C23 C31 C30 27(2) . . . .
C24 C23 C31 C30 -158.9(14) . . . .
C22 C23 C31 C32 -161.4(13) . . . .
C24 C23 C31 C32 13(2) . . . .
C30 C31 C32 C27 -10(2) . . . .
C23 C31 C32 C27 177.9(13) . . . .
C28 C27 C32 C31 7(2) . . . .
C25 C27 C32 C31 -168.8(14) . . . .
Zn1 O17 C33 O18 168(2) . . . .
Zn3 O18 C33 O17 -171.9(18) . . . .
Zn1 O19 C34 O19 -178.1(5) . . . 3
Zn3 O20 C35 O20 -177.5(13) . . . 3_655
Zn4 O22 C36 O21 -175.1(9) . . . .
Zn2 O21 C36 O22 179.8(9) . . . .
Zn2 O23 C37 O23 -179.5(10) . . . 3_655
Zn4 O24 C38 O24 -173.1(7) . . . 3
